data_7135275
loop_
_publ_author_name
'Liu, Chenrui'
'Peng, Lingya'
'Chen, Yumeng'
'An, Jingyi'
'Li, Zhaoxin'
'Huang, Wenshuang'
'Cui, Ganglong'
'Hu, Shaowei'

_publ_section_title
;
 Catalytic Dinitrogen Silylation by Tris(pyrazolyl)borate-Supported
 Titanium Complexes
;
_journal_name_full 'Chemical Communications'
_journal_paper_doi 10.1039/D5CC04879F
_journal_year 2025
_chemical_formula_moiety 'C30 H48 B N7 O2 Si Ti'
_chemical_formula_sum 'C30 H48 B N7 O2 Si Ti'
_chemical_formula_weight 625.55
_space_group_crystal_system triclinic
_space_group_IT_number 2
_space_group_name_Hall '-P 1'
_space_group_name_H-M_alt 'P -1'
_atom_sites_solution_hydrogens geom
_atom_sites_solution_primary dual
_audit_creation_date 2024-02-19
_audit_creation_method
;
Olex2 1.5
(compiled 2023.08.24 svn.re1ec1418 for OlexSys, GUI svn.r6817)
;
_audit_update_record
;
2024-02-21 deposited with the CCDC.	2025-11-30 downloaded from the CCDC.
;
_cell_angle_alpha 85.0700(10)
_cell_angle_beta 72.758(2)
_cell_angle_gamma 80.766(2)
_cell_formula_units_Z 2
_cell_length_a 11.3501(2)
_cell_length_b 11.8716(2)
_cell_length_c 13.3789(2)
_cell_measurement_reflns_used 11859
_cell_measurement_temperature 100.01(11)
_cell_measurement_theta_max 75.8080
_cell_measurement_theta_min 3.4710
_cell_volume 1697.99(5)
_computing_cell_refinement 'CrysAlisPro 1.171.42.85a (Rigaku OD, 2023)'
_computing_data_collection 'CrysAlisPro 1.171.42.85a (Rigaku OD, 2023)'
_computing_data_reduction 'CrysAlisPro 1.171.42.85a (Rigaku OD, 2023)'
_computing_molecular_graphics 'Olex2 1.5 (Dolomanov et al., 2009)'
_computing_publication_material 'Olex2 1.5 (Dolomanov et al., 2009)'
_computing_structure_refinement 'SHELXL 2018/1 (Sheldrick, 2015)'
_computing_structure_solution 'SHELXT 2014/5 (Sheldrick, 2014)'
_diffrn_ambient_environment N~2~
_diffrn_ambient_temperature 100.01(11)
_diffrn_detector 'Hybrid Pixel Array Detector'
_diffrn_detector_area_resol_mean 10.0000
_diffrn_detector_type HyPix
_diffrn_measured_fraction_theta_full 0.993
_diffrn_measured_fraction_theta_max 0.941
_diffrn_measurement_details
;
List of Runs (angles in degrees, time in seconds):

  # Type    Start    End  Width  t~exp~   \w     \q     \k     \f   Frames
#--------------------------------------------------------------------------
  1  \w    -60.00  24.00   0.50    1.30    --  -47.05  97.00 -30.00  168
  2  \w    -22.00  50.00   0.50    1.30    --   47.05 -97.00-138.00  144
  3  \w    -91.00 -31.00   0.50    4.41    -- -102.00  97.00 -30.00  120
  4  \w   -141.00 -83.00   0.50    4.41    -- -102.00 -97.00-138.00  116
  5  \w     54.00  97.00   0.50    4.41    --  104.75 -97.00-138.00   86
  6  \w     94.00 154.00   0.50    4.41    --  104.75  97.00 -30.00  120
  7  \w    -40.00  19.00   0.50    1.30    --  -47.05  37.00 -30.00  118
  8  \w    -24.00  27.00   0.50    1.30    --  -47.05  19.00-120.00  102
  9  \w   -116.00 -73.00   0.50    1.30    --  -47.05-125.00 -30.00   86
 10  \w    -10.00  17.00   0.50    1.30    --   47.05 -19.00  60.00   54
 11  \w    -23.00  70.00   0.50    1.30    --   47.05 -77.00 150.00  186
 12  \w     89.00 115.00   0.50    1.30    --   47.05  37.00-120.00   52
 13  \w     41.00  66.00   0.50    1.30    --   47.05  37.00-120.00   50
 14  \w   -116.00 -34.00   0.50    4.41    -- -102.00 125.00 -30.00  164
 15  \w   -132.00 -95.00   0.50    4.41    -- -102.00 -45.00 -90.00   74
 16  \w   -117.00 -68.00   0.50    4.41    -- -102.00 125.00 -90.00   98
 17  \w   -174.00-135.00   0.50    4.41    -- -102.00 -45.00 -90.00   78
 18  \w   -165.00 -90.00   0.50    4.41    -- -102.00 -45.00-120.00  150
 19  \w   -106.00 -73.00   0.50    4.41    -- -102.00 125.00   0.00   66
 20  \w    -58.00 -32.00   0.50    4.41    -- -102.00 125.00   0.00   52
 21  \w   -148.00 -88.00   0.50    4.41    -- -102.00 -15.00  60.00  120
 22  \w   -162.00 -89.00   0.50    4.41    -- -102.00 -45.00 -60.00  146
 23  \w    -60.00 -32.00   0.50    4.41    -- -102.00  61.00-150.00   56
 24  \w    141.00 167.00   0.50    4.41    --  104.75  45.00 -90.00   52
 25  \w     33.00  60.00   0.50    4.41    --  104.75 -61.00 120.00   54
 26  \w     90.00 116.00   0.50    4.41    --  104.75-125.00-150.00   52
 27  \w     37.00  63.00   0.50    4.41    --  104.75-125.00-150.00   52
 28  \w     32.00  66.00   0.50    4.41    --  104.75 -94.00  90.00   68
 29  \w    125.00 174.00   0.50    4.41    --  104.75  45.00 -60.00   98
 30  \w     37.00  98.00   0.50    4.41    --  104.75 -94.00  60.00  122
 31  \w     36.00  62.00   0.50    4.41    --  104.75 -94.00 150.00   52
 32  \w     64.00 109.00   0.50    4.41    --  104.75 -94.00 150.00   90
 33  \w     32.00 101.00   0.50    4.41    --  104.75 -77.00-150.00  138
 34  \w     92.00 176.00   0.50    4.41    --  104.75  45.00 120.00  168
 35  \w     72.00 104.00   0.50    4.41    --  104.75 -94.00  90.00   64
 36  \w     35.00  73.00   0.50    4.41    --  104.75 -61.00   0.00   76
;
_diffrn_measurement_device 'four-circle diffractometer'
_diffrn_measurement_device_type 'XtaLAB Synergy R, DW system, HyPix'
_diffrn_measurement_method '\w scans'
_diffrn_orient_matrix_type 'CrysAlisPro convention (1999,Acta A55,543-557)'
_diffrn_orient_matrix_UB_11 -0.0034417000
_diffrn_orient_matrix_UB_12 0.1297001000
_diffrn_orient_matrix_UB_13 0.0049325000
_diffrn_orient_matrix_UB_21 0.0854847000
_diffrn_orient_matrix_UB_22 0.0034178000
_diffrn_orient_matrix_UB_23 -0.1133726000
_diffrn_orient_matrix_UB_31 -0.1152953000
_diffrn_orient_matrix_UB_32 0.0219076000
_diffrn_orient_matrix_UB_33 -0.0410224000
_diffrn_radiation_monochromator mirror
_diffrn_radiation_probe x-ray
_diffrn_radiation_type 'Cu K\a'
_diffrn_radiation_wavelength 1.54184
_diffrn_reflns_av_R_equivalents 0.0290
_diffrn_reflns_av_unetI/netI 0.0300
_diffrn_reflns_Laue_measured_fraction_full 0.993
_diffrn_reflns_Laue_measured_fraction_max 0.941
_diffrn_reflns_limit_h_max 12
_diffrn_reflns_limit_h_min -14
_diffrn_reflns_limit_k_max 14
_diffrn_reflns_limit_k_min -14
_diffrn_reflns_limit_l_max 16
_diffrn_reflns_limit_l_min -16
_diffrn_reflns_number 19951
_diffrn_reflns_point_group_measured_fraction_full 0.993
_diffrn_reflns_point_group_measured_fraction_max 0.941
_diffrn_reflns_theta_full 67.684
_diffrn_reflns_theta_max 76.699
_diffrn_reflns_theta_min 3.462
_diffrn_source 'Rotating-anode X-ray tube'
_diffrn_source_type 'Rigaku (Cu) X-ray Source'
_exptl_absorpt_coefficient_mu 2.763
_exptl_absorpt_correction_T_max 1.00000
_exptl_absorpt_correction_T_min 0.87058
_exptl_absorpt_correction_type multi-scan
_exptl_absorpt_process_details
;
CrysAlisPro 1.171.42.85a (Rigaku Oxford Diffraction, 2023)
Empirical absorption correction using spherical harmonics,
implemented in SCALE3 ABSPACK scaling algorithm.
;
_exptl_crystal_colour 'metallic orange'
_exptl_crystal_colour_lustre metallic
_exptl_crystal_colour_primary orange
_exptl_crystal_density_diffrn 1.224
_exptl_crystal_description block
_exptl_crystal_F_000 668
_exptl_crystal_size_max 0.005
_exptl_crystal_size_mid 0.003
_exptl_crystal_size_min 0.002
_refine_diff_density_max 1.616
_refine_diff_density_min -1.086
_refine_diff_density_rms 0.058
_refine_ls_extinction_method none
_refine_ls_goodness_of_fit_ref 1.098
_refine_ls_hydrogen_treatment constr
_refine_ls_matrix_type full
_refine_ls_number_parameters 390
_refine_ls_number_reflns 6727
_refine_ls_number_restraints 18
_refine_ls_restrained_S_all 1.132
_refine_ls_R_factor_all 0.0564
_refine_ls_R_factor_gt 0.0515
_refine_ls_shift/su_max 0.000
_refine_ls_shift/su_mean 0.000
_refine_ls_structure_factor_coef Fsqd
_refine_ls_weighting_details 'w=1/[\s^2^(Fo^2^)+(0.0735P)^2^+1.1177P] where P=(Fo^2^+2Fc^2^)/3'
_refine_ls_weighting_scheme calc
_refine_ls_wR_factor_gt 0.1392
_refine_ls_wR_factor_ref 0.1423
_reflns_Friedel_coverage 0.000
_reflns_number_gt 6084
_reflns_number_total 6727
_reflns_threshold_expression 'I > 2\s(I)'
_cod_data_source_file d5cc04879f2.cif
_cod_data_source_block exp_19070_auto
_cod_database_code 7135275
_shelx_shelxl_version_number 2018/3
_chemical_oxdiff_formula 'C H O N B Ti Si'
_shelx_space_group_comment
;
The symmetry employed for this shelxl refinement is uniquely defined
by the following loop, which should always be used as a source of
symmetry information in preference to the above space-group names.
They are only intended as comments.
;
_shelx_estimated_absorpt_t_max 0.994
_shelx_estimated_absorpt_t_min 0.986
_reflns_odcompleteness_completeness 99.47
_reflns_odcompleteness_iscentric 1
_reflns_odcompleteness_theta 66.97
_olex2_refinement_description
;
1. Fixed Uiso
 At 1.2 times of:
  All B(H) groups, All C(H) groups, All C(H,H) groups
 At 1.5 times of:
  All C(H,H,H) groups
2. Uiso/Uaniso restraints and constraints
C26 \\sim C27 \\sim C25 \\sim C24: within 2A with sigma of 0.001 and sigma for
terminal atoms of 0.002 within 2A
3.a Ternary CH refined with riding coordinates:
 B1(H1)
3.b Secondary CH2 refined with riding coordinates:
 C24(H24A,H24B), C27(H27A,H27B), C25(H25A,H25B), C26(H26A,H26B)
3.c Aromatic/amide H refined with riding coordinates:
 C13(H13), C8(H8), C3(H3), C18(H18), C20(H20), C19(H19)
3.d Idealised Me refined as rotating group:
 C15(H15A,H15B,H15C), C6(H6A,H6B,H6C), C10(H10A,H10B,H10C), C22(H22A,H22B,
 H22C), C11(H11A,H11B,H11C), C00W(H00A,H00B,H00C), C1(H1A,H1B,H1C), C5(H5A,H5B,
 H5C), C010(H01A,H01B,H01C), C013(H01D,H01E,H01F), C23(H23A,H23B,H23C)
;
_olex2_submission_special_instructions 'No special instructions were received'
_oxdiff_exptl_absorpt_empirical_details
;
Empirical correction (ABSPACK) includes:
- Absorption correction using spherical harmonics
- Frame scaling
;
_oxdiff_exptl_absorpt_empirical_full_max 1.825
_oxdiff_exptl_absorpt_empirical_full_min 0.468

loop_
_space_group_symop_operation_xyz
'x, y, z'
'-x, -y, -z'

loop_
_atom_site_label
_atom_site_type_symbol
_atom_site_fract_x
_atom_site_fract_y
_atom_site_fract_z
_atom_site_U_iso_or_equiv
_atom_site_adp_type
_atom_site_occupancy
_atom_site_site_symmetry_order
_atom_site_calc_flag
_atom_site_refinement_flags_posn
_atom_site_refinement_flags_adp
_atom_site_refinement_flags_occupancy
_atom_site_disorder_assembly
_atom_site_disorder_group
Ti1 Ti 0.23769(4) 0.26163(3) 0.25544(3) 0.02853(13) Uani 1 1 d . . . . .
Si1 Si 0.11008(7) 0.19140(6) 0.06931(5) 0.03981(18) Uani 1 1 d . . . . .
O2 O 0.14700(16) 0.43494(13) 0.27521(12) 0.0363(4) Uani 1 1 d . . . . .
O1 O 0.39397(15) 0.30354(14) 0.17450(12) 0.0368(4) Uani 1 1 d . . . . .
N4 N 0.09003(18) 0.16570(16) 0.47964(14) 0.0336(4) Uani 1 1 d . . . . .
N5 N 0.07304(17) 0.22850(16) 0.39234(14) 0.0325(4) Uani 1 1 d . . . . .
N6 N 0.30345(18) 0.05934(16) 0.40496(15) 0.0336(4) Uani 1 1 d . . . . .
N7 N 0.30880(17) 0.09004(16) 0.30252(14) 0.0313(4) Uani 1 1 d . . . . .
N2 N 0.27736(19) 0.24531(17) 0.49012(15) 0.0354(4) Uani 1 1 d . . . . .
N3 N 0.30750(19) 0.30800(17) 0.39747(15) 0.0361(4) Uani 1 1 d . . . . .
N1 N 0.17482(18) 0.22802(16) 0.16104(14) 0.0340(4) Uani 1 1 d . . . . .
C14 C 0.3769(2) 0.00232(19) 0.24486(19) 0.0342(5) Uani 1 1 d . . . . .
C7 C -0.0223(2) 0.1467(2) 0.54600(18) 0.0380(5) Uani 1 1 d . . . . .
C12 C 0.3679(2) -0.0462(2) 0.4106(2) 0.0375(5) Uani 1 1 d . . . . .
C13 C 0.4149(2) -0.0845(2) 0.3104(2) 0.0384(5) Uani 1 1 d . . . . .
H13 H 0.463653 -0.156074 0.289822 0.046 Uiso 1 1 calc R U . . .
C2 C 0.3110(2) 0.2922(2) 0.56479(19) 0.0404(5) Uani 1 1 d . . . . .
C9 C -0.0504(2) 0.24844(19) 0.40595(19) 0.0359(5) Uani 1 1 d . . . . .
C17 C 0.4937(2) 0.3258(2) -0.00922(19) 0.0392(5) Uani 1 1 d . . . . .
C16 C 0.4954(2) 0.2843(2) 0.09225(19) 0.0361(5) Uani 1 1 d . . . . .
C15 C 0.4060(2) 0.0057(2) 0.1287(2) 0.0420(6) Uani 1 1 d . . . . .
H15A H 0.328255 0.016645 0.109026 0.063 Uiso 1 1 calc R U . . .
H15B H 0.456077 -0.066420 0.101863 0.063 Uiso 1 1 calc R U . . .
H15C H 0.452926 0.069069 0.098744 0.063 Uiso 1 1 calc R U . . .
C8 C -0.1126(2) 0.1991(2) 0.5023(2) 0.0397(5) Uani 1 1 d . . . . .
H8 H -0.200150 0.201648 0.531426 0.048 Uiso 1 1 calc R U . . .
C4 C 0.3619(3) 0.3935(2) 0.4147(2) 0.0417(6) Uani 1 1 d . . . . .
C21 C 0.6056(2) 0.2244(2) 0.1091(2) 0.0443(6) Uani 1 1 d . . . . .
C6 C -0.0355(3) 0.0786(2) 0.6470(2) 0.0459(6) Uani 1 1 d . . . . .
H6A H 0.007244 0.000570 0.632810 0.069 Uiso 1 1 calc R U . . .
H6B H -0.124091 0.076438 0.682657 0.069 Uiso 1 1 calc R U . . .
H6C H 0.001528 0.114012 0.691631 0.069 Uiso 1 1 calc R U . . .
C3 C 0.3646(3) 0.3869(2) 0.5188(2) 0.0448(6) Uani 1 1 d . . . . .
H3 H 0.396989 0.437792 0.551401 0.054 Uiso 1 1 calc R U . . .
C10 C -0.1082(2) 0.3139(2) 0.3279(2) 0.0432(6) Uani 1 1 d . . . . .
H10A H -0.155268 0.264906 0.303851 0.065 Uiso 1 1 calc R U . . .
H10B H -0.042627 0.338913 0.267960 0.065 Uiso 1 1 calc R U . . .
H10C H -0.164472 0.380731 0.360454 0.065 Uiso 1 1 calc R U . . .
C24 C 0.1304(3) 0.5096(2) 0.1865(2) 0.0507(5) Uani 1 1 d . U . . .
H24A H 0.109104 0.466689 0.135442 0.061 Uiso 1 1 calc R U . . .
H24B H 0.207439 0.542752 0.150541 0.061 Uiso 1 1 calc R U . . .
C22 C 0.3807(3) 0.3979(2) -0.02807(19) 0.0446(6) Uani 1 1 d . . . . .
H22A H 0.305936 0.365054 0.012164 0.067 Uiso 1 1 calc R U . . .
H22B H 0.386937 0.400187 -0.102849 0.067 Uiso 1 1 calc R U . . .
H22C H 0.375153 0.475577 -0.005858 0.067 Uiso 1 1 calc R U . . .
C11 C 0.3824(3) -0.1024(2) 0.5120(2) 0.0464(6) Uani 1 1 d . . . . .
H11A H 0.425678 -0.180534 0.499713 0.070 Uiso 1 1 calc R U . . .
H11B H 0.300003 -0.104418 0.562329 0.070 Uiso 1 1 calc R U . . .
H11C H 0.431083 -0.058948 0.540086 0.070 Uiso 1 1 calc R U . . .
C18 C 0.6017(3) 0.3010(2) -0.0922(2) 0.0497(7) Uani 1 1 d . . . . .
H18 H 0.601275 0.327305 -0.161205 0.060 Uiso 1 1 calc R U . . .
C27 C 0.0851(3) 0.4943(2) 0.3721(2) 0.0538(5) Uani 1 1 d . U . . .
H27A H 0.144206 0.497599 0.412901 0.065 Uiso 1 1 calc R U . . .
H27B H 0.014847 0.455888 0.415887 0.065 Uiso 1 1 calc R U . . .
C00W C 0.0150(3) 0.0737(2) 0.1243(2) 0.0473(6) Uani 1 1 d . . . . .
H00A H 0.069789 0.004604 0.136714 0.071 Uiso 1 1 calc R U . . .
H00B H -0.027968 0.058114 0.074393 0.071 Uiso 1 1 calc R U . . .
H00C H -0.046547 0.096521 0.190476 0.071 Uiso 1 1 calc R U . . .
C1 C 0.2889(3) 0.2427(3) 0.6739(2) 0.0480(6) Uani 1 1 d . . . . .
H1A H 0.336477 0.166032 0.672930 0.072 Uiso 1 1 calc R U . . .
H1B H 0.199877 0.238008 0.704576 0.072 Uiso 1 1 calc R U . . .
H1C H 0.315775 0.291512 0.715988 0.072 Uiso 1 1 calc R U . . .
C20 C 0.7110(3) 0.2017(3) 0.0235(3) 0.0547(7) Uani 1 1 d . . . . .
H20 H 0.785171 0.159824 0.034386 0.066 Uiso 1 1 calc R U . . .
C5 C 0.4089(3) 0.4808(3) 0.3308(2) 0.0546(7) Uani 1 1 d . . . . .
H5A H 0.379465 0.557411 0.358147 0.082 Uiso 1 1 calc R U . . .
H5B H 0.377721 0.474003 0.270927 0.082 Uiso 1 1 calc R U . . .
H5C H 0.500208 0.468095 0.308244 0.082 Uiso 1 1 calc R U . . .
C010 C 0.0076(3) 0.3181(3) 0.0312(3) 0.0565(8) Uani 1 1 d . . . . .
H01A H -0.053308 0.350139 0.094347 0.085 Uiso 1 1 calc R U . . .
H01B H -0.036263 0.294028 -0.014522 0.085 Uiso 1 1 calc R U . . .
H01C H 0.058914 0.376160 -0.005983 0.085 Uiso 1 1 calc R U . . .
C19 C 0.7089(3) 0.2392(3) -0.0763(3) 0.0583(8) Uani 1 1 d . . . . .
H19 H 0.780958 0.222551 -0.133940 0.070 Uiso 1 1 calc R U . . .
B1 B 0.2207(3) 0.1351(2) 0.4945(2) 0.0365(6) Uani 1 1 d . . . . .
H1 H 0.215277 0.093269 0.563464 0.044 Uiso 1 1 calc R U . . .
C013 C 0.2293(3) 0.1391(3) -0.0531(2) 0.0565(8) Uani 1 1 d . . . . .
H01D H 0.286608 0.195411 -0.080610 0.085 Uiso 1 1 calc R U . . .
H01E H 0.187688 0.128205 -0.105412 0.085 Uiso 1 1 calc R U . . .
H01F H 0.276150 0.066306 -0.037560 0.085 Uiso 1 1 calc R U . . .
C23 C 0.6098(3) 0.1844(3) 0.2178(3) 0.0553(7) Uani 1 1 d . . . . .
H23A H 0.578285 0.248484 0.264619 0.083 Uiso 1 1 calc R U . . .
H23B H 0.695913 0.155169 0.216659 0.083 Uiso 1 1 calc R U . . .
H23C H 0.557788 0.123598 0.242932 0.083 Uiso 1 1 calc R U . . .
C25 C 0.0258(3) 0.6013(3) 0.2318(2) 0.0592(5) Uani 1 1 d . U . . .
H25A H 0.035015 0.673976 0.189872 0.071 Uiso 1 1 calc R U . . .
H25B H -0.055928 0.578698 0.236306 0.071 Uiso 1 1 calc R U . . .
C26 C 0.0394(3) 0.6111(3) 0.3358(3) 0.0613(5) Uani 1 1 d . U . . .
H26A H -0.041739 0.641048 0.384715 0.074 Uiso 1 1 calc R U . . .
H26B H 0.099755 0.663948 0.332506 0.074 Uiso 1 1 calc R U . . .

loop_
_atom_site_aniso_label
_atom_site_aniso_U_11
_atom_site_aniso_U_22
_atom_site_aniso_U_33
_atom_site_aniso_U_23
_atom_site_aniso_U_13
_atom_site_aniso_U_12
Ti1 0.0302(2) 0.0308(2) 0.0243(2) 0.00299(14) -0.00560(15) -0.01005(15)
Si1 0.0518(4) 0.0406(4) 0.0343(3) 0.0059(3) -0.0185(3) -0.0198(3)
O2 0.0445(9) 0.0318(8) 0.0319(8) 0.0013(6) -0.0101(7) -0.0060(7)
O1 0.0358(8) 0.0448(9) 0.0309(8) 0.0057(7) -0.0073(7) -0.0172(7)
N4 0.0346(10) 0.0337(9) 0.0262(9) 0.0036(7) 0.0004(8) -0.0067(8)
N5 0.0314(10) 0.0333(9) 0.0292(9) 0.0033(7) -0.0037(8) -0.0064(7)
N6 0.0338(10) 0.0345(10) 0.0297(9) 0.0053(7) -0.0054(8) -0.0073(8)
N7 0.0299(9) 0.0328(9) 0.0279(9) 0.0035(7) -0.0029(7) -0.0078(7)
N2 0.0408(11) 0.0377(10) 0.0273(9) 0.0035(8) -0.0108(8) -0.0047(8)
N3 0.0450(11) 0.0381(10) 0.0278(9) 0.0048(8) -0.0126(8) -0.0124(9)
N1 0.0357(10) 0.0339(10) 0.0311(10) 0.0025(8) -0.0055(8) -0.0106(8)
C14 0.0268(11) 0.0351(11) 0.0378(12) -0.0010(9) -0.0024(9) -0.0096(9)
C7 0.0411(13) 0.0338(11) 0.0314(12) -0.0010(9) 0.0036(10) -0.0097(10)
C12 0.0323(12) 0.0349(12) 0.0445(13) 0.0048(10) -0.0102(10) -0.0074(9)
C13 0.0295(11) 0.0337(11) 0.0486(14) -0.0005(10) -0.0068(10) -0.0040(9)
C2 0.0426(13) 0.0453(13) 0.0345(12) -0.0022(10) -0.0175(10) 0.0032(11)
C9 0.0310(11) 0.0327(11) 0.0401(13) -0.0022(9) -0.0031(10) -0.0066(9)
C17 0.0461(14) 0.0367(12) 0.0342(12) 0.0018(9) -0.0027(10) -0.0226(10)
C16 0.0339(12) 0.0388(12) 0.0359(12) 0.0015(9) -0.0032(10) -0.0207(10)
C15 0.0383(13) 0.0441(13) 0.0379(13) -0.0066(10) -0.0009(10) -0.0055(10)
C8 0.0317(12) 0.0396(12) 0.0401(13) -0.0022(10) 0.0037(10) -0.0089(10)
C4 0.0505(15) 0.0424(13) 0.0389(13) 0.0010(10) -0.0199(11) -0.0136(11)
C21 0.0336(12) 0.0476(14) 0.0534(15) 0.0025(12) -0.0080(11) -0.0216(11)
C6 0.0521(15) 0.0421(13) 0.0338(13) 0.0044(10) 0.0039(11) -0.0128(11)
C3 0.0549(16) 0.0450(14) 0.0434(14) -0.0036(11) -0.0270(12) -0.0072(12)
C10 0.0337(12) 0.0460(14) 0.0480(14) 0.0026(11) -0.0092(11) -0.0073(10)
C24 0.0616(12) 0.0426(10) 0.0447(11) 0.0061(9) -0.0158(10) -0.0012(9)
C22 0.0577(16) 0.0452(14) 0.0310(12) 0.0070(10) -0.0083(11) -0.0210(12)
C11 0.0475(15) 0.0403(13) 0.0504(15) 0.0108(11) -0.0164(12) -0.0057(11)
C18 0.0605(17) 0.0436(14) 0.0388(14) 0.0004(11) 0.0042(12) -0.0256(13)
C27 0.0696(13) 0.0452(11) 0.0457(11) -0.0080(9) -0.0187(10) 0.0026(10)
C00W 0.0567(16) 0.0453(14) 0.0491(15) 0.0064(11) -0.0232(13) -0.0229(12)
C1 0.0503(15) 0.0599(16) 0.0328(13) -0.0004(11) -0.0173(11) 0.0050(13)
C20 0.0367(14) 0.0488(15) 0.074(2) 0.0000(14) -0.0033(13) -0.0180(12)
C5 0.077(2) 0.0506(16) 0.0512(16) 0.0088(12) -0.0312(15) -0.0334(15)
C010 0.073(2) 0.0526(16) 0.0621(18) 0.0151(14) -0.0436(16) -0.0249(15)
C19 0.0494(17) 0.0493(16) 0.0637(19) -0.0044(14) 0.0108(14) -0.0210(13)
B1 0.0415(15) 0.0368(13) 0.0272(12) 0.0060(10) -0.0057(11) -0.0059(11)
C013 0.081(2) 0.0620(18) 0.0313(13) 0.0000(12) -0.0153(13) -0.0280(16)
C23 0.0409(15) 0.0683(19) 0.0628(18) 0.0113(15) -0.0219(13) -0.0192(13)
C25 0.0691(11) 0.0497(10) 0.0511(10) 0.0030(8) -0.0137(9) 0.0041(9)
C26 0.0740(12) 0.0519(10) 0.0525(10) -0.0051(8) -0.0171(9) 0.0066(9)

loop_
_atom_type_symbol
_atom_type_description
_atom_type_scat_dispersion_real
_atom_type_scat_dispersion_imag
_atom_type_scat_source
C C 0.0181 0.0091 'International Tables Vol C Tables 4.2.6.8 and 6.1.1.4'
H H 0.0000 0.0000 'International Tables Vol C Tables 4.2.6.8 and 6.1.1.4'
B B 0.0090 0.0039 'International Tables Vol C Tables 4.2.6.8 and 6.1.1.4'
N N 0.0311 0.0180 'International Tables Vol C Tables 4.2.6.8 and 6.1.1.4'
O O 0.0492 0.0322 'International Tables Vol C Tables 4.2.6.8 and 6.1.1.4'
Si Si 0.2541 0.3302 'International Tables Vol C Tables 4.2.6.8 and 6.1.1.4'
Ti Ti 0.2191 1.8069 'International Tables Vol C Tables 4.2.6.8 and 6.1.1.4'

loop_
_geom_angle_atom_site_label_1
_geom_angle_atom_site_label_2
_geom_angle_atom_site_label_3
_geom_angle
_geom_angle_site_symmetry_1
_geom_angle_site_symmetry_3
_geom_angle_publ_flag
O2 Ti1 N5 82.21(7) . . ?
O2 Ti1 N7 157.19(7) . . ?
O2 Ti1 N3 80.83(7) . . ?
O1 Ti1 O2 94.15(7) . . ?
O1 Ti1 N5 161.91(7) . . ?
O1 Ti1 N7 96.80(7) . . ?
O1 Ti1 N3 82.24(7) . . ?
N5 Ti1 N3 79.69(7) . . ?
N7 Ti1 N5 81.18(7) . . ?
N7 Ti1 N3 80.90(7) . . ?
N1 Ti1 O2 97.64(8) . . ?
N1 Ti1 O1 102.66(8) . . ?
N1 Ti1 N5 95.40(8) . . ?
N1 Ti1 N7 99.38(8) . . ?
N1 Ti1 N3 175.00(8) . . ?
N1 Si1 C00W 109.80(11) . . ?
N1 Si1 C010 110.33(12) . . ?
N1 Si1 C013 112.98(12) . . ?
C00W Si1 C010 109.20(14) . . ?
C013 Si1 C00W 106.92(14) . . ?
C013 Si1 C010 107.48(15) . . ?
C24 O2 Ti1 121.82(15) . . ?
C27 O2 Ti1 128.76(15) . . ?
C27 O2 C24 109.24(19) . . ?
C16 O1 Ti1 148.50(15) . . ?
N5 N4 B1 120.57(17) . . ?
C7 N4 N5 109.81(19) . . ?
C7 N4 B1 129.5(2) . . ?
N4 N5 Ti1 120.69(14) . . ?
C9 N5 Ti1 132.52(16) . . ?
C9 N5 N4 106.40(18) . . ?
N7 N6 B1 120.76(18) . . ?
C12 N6 N7 109.82(19) . . ?
C12 N6 B1 129.1(2) . . ?
N6 N7 Ti1 121.99(14) . . ?
C14 N7 Ti1 130.74(16) . . ?
C14 N7 N6 106.72(18) . . ?
N3 N2 B1 119.23(19) . . ?
C2 N2 N3 110.5(2) . . ?
C2 N2 B1 130.2(2) . . ?
N2 N3 Ti1 118.82(14) . . ?
C4 N3 Ti1 134.48(16) . . ?
C4 N3 N2 106.24(19) . . ?
Si1 N1 Ti1 178.32(12) . . ?
N7 C14 C13 109.4(2) . . ?
N7 C14 C15 122.3(2) . . ?
C13 C14 C15 128.3(2) . . ?
N4 C7 C8 107.8(2) . . ?
N4 C7 C6 123.0(2) . . ?
C8 C7 C6 129.3(2) . . ?
N6 C12 C13 107.5(2) . . ?
N6 C12 C11 122.6(2) . . ?
C13 C12 C11 129.9(2) . . ?
C14 C13 H13 126.8 . . ?
C12 C13 C14 106.5(2) . . ?
C12 C13 H13 126.8 . . ?
N2 C2 C3 106.9(2) . . ?
N2 C2 C1 122.5(2) . . ?
C3 C2 C1 130.6(2) . . ?
N5 C9 C8 109.7(2) . . ?
N5 C9 C10 123.4(2) . . ?
C8 C9 C10 127.0(2) . . ?
C16 C17 C22 121.2(2) . . ?
C18 C17 C16 118.4(3) . . ?
C18 C17 C22 120.4(2) . . ?
O1 C16 C17 121.0(2) . . ?
O1 C16 C21 118.8(2) . . ?
C21 C16 C17 120.1(2) . . ?
C14 C15 H15A 109.5 . . ?
C14 C15 H15B 109.5 . . ?
C14 C15 H15C 109.5 . . ?
H15A C15 H15B 109.5 . . ?
H15A C15 H15C 109.5 . . ?
H15B C15 H15C 109.5 . . ?
C7 C8 C9 106.4(2) . . ?
C7 C8 H8 126.8 . . ?
C9 C8 H8 126.8 . . ?
N3 C4 C3 109.8(2) . . ?
N3 C4 C5 122.1(2) . . ?
C3 C4 C5 128.1(2) . . ?
C16 C21 C23 120.4(2) . . ?
C20 C21 C16 119.2(3) . . ?
C20 C21 C23 120.4(3) . . ?
C7 C6 H6A 109.5 . . ?
C7 C6 H6B 109.5 . . ?
C7 C6 H6C 109.5 . . ?
H6A C6 H6B 109.5 . . ?
H6A C6 H6C 109.5 . . ?
H6B C6 H6C 109.5 . . ?
C2 C3 C4 106.5(2) . . ?
C2 C3 H3 126.8 . . ?
C4 C3 H3 126.8 . . ?
C9 C10 H10A 109.5 . . ?
C9 C10 H10B 109.5 . . ?
C9 C10 H10C 109.5 . . ?
H10A C10 H10B 109.5 . . ?
H10A C10 H10C 109.5 . . ?
H10B C10 H10C 109.5 . . ?
O2 C24 H24A 110.6 . . ?
O2 C24 H24B 110.6 . . ?
O2 C24 C25 105.6(2) . . ?
H24A C24 H24B 108.8 . . ?
C25 C24 H24A 110.6 . . ?
C25 C24 H24B 110.6 . . ?
C17 C22 H22A 109.5 . . ?
C17 C22 H22B 109.5 . . ?
C17 C22 H22C 109.5 . . ?
H22A C22 H22B 109.5 . . ?
H22A C22 H22C 109.5 . . ?
H22B C22 H22C 109.5 . . ?
C12 C11 H11A 109.5 . . ?
C12 C11 H11B 109.5 . . ?
C12 C11 H11C 109.5 . . ?
H11A C11 H11B 109.5 . . ?
H11A C11 H11C 109.5 . . ?
H11B C11 H11C 109.5 . . ?
C17 C18 H18 119.2 . . ?
C19 C18 C17 121.6(3) . . ?
C19 C18 H18 119.2 . . ?
O2 C27 H27A 111.0 . . ?
O2 C27 H27B 111.0 . . ?
O2 C27 C26 103.9(2) . . ?
H27A C27 H27B 109.0 . . ?
C26 C27 H27A 111.0 . . ?
C26 C27 H27B 111.0 . . ?
Si1 C00W H00A 109.5 . . ?
Si1 C00W H00B 109.5 . . ?
Si1 C00W H00C 109.5 . . ?
H00A C00W H00B 109.5 . . ?
H00A C00W H00C 109.5 . . ?
H00B C00W H00C 109.5 . . ?
C2 C1 H1A 109.5 . . ?
C2 C1 H1B 109.5 . . ?
C2 C1 H1C 109.5 . . ?
H1A C1 H1B 109.5 . . ?
H1A C1 H1C 109.5 . . ?
H1B C1 H1C 109.5 . . ?
C21 C20 H20 119.5 . . ?
C19 C20 C21 120.9(3) . . ?
C19 C20 H20 119.5 . . ?
C4 C5 H5A 109.5 . . ?
C4 C5 H5B 109.5 . . ?
C4 C5 H5C 109.5 . . ?
H5A C5 H5B 109.5 . . ?
H5A C5 H5C 109.5 . . ?
H5B C5 H5C 109.5 . . ?
Si1 C010 H01A 109.5 . . ?
Si1 C010 H01B 109.5 . . ?
Si1 C010 H01C 109.5 . . ?
H01A C010 H01B 109.5 . . ?
H01A C010 H01C 109.5 . . ?
H01B C010 H01C 109.5 . . ?
C18 C19 H19 120.2 . . ?
C20 C19 C18 119.7(3) . . ?
C20 C19 H19 120.2 . . ?
N4 B1 N6 108.9(2) . . ?
N4 B1 N2 109.2(2) . . ?
N4 B1 H1 109.9 . . ?
N6 B1 H1 109.9 . . ?
N2 B1 N6 109.05(19) . . ?
N2 B1 H1 109.9 . . ?
Si1 C013 H01D 109.5 . . ?
Si1 C013 H01E 109.5 . . ?
Si1 C013 H01F 109.5 . . ?
H01D C013 H01E 109.5 . . ?
H01D C013 H01F 109.5 . . ?
H01E C013 H01F 109.5 . . ?
C21 C23 H23A 109.5 . . ?
C21 C23 H23B 109.5 . . ?
C21 C23 H23C 109.5 . . ?
H23A C23 H23B 109.5 . . ?
H23A C23 H23C 109.5 . . ?
H23B C23 H23C 109.5 . . ?
C24 C25 H25A 111.3 . . ?
C24 C25 H25B 111.3 . . ?
H25A C25 H25B 109.2 . . ?
C26 C25 C24 102.3(3) . . ?
C26 C25 H25A 111.3 . . ?
C26 C25 H25B 111.3 . . ?
C27 C26 H26A 110.3 . . ?
C27 C26 H26B 110.3 . . ?
C25 C26 C27 107.2(3) . . ?
C25 C26 H26A 110.3 . . ?
C25 C26 H26B 110.3 . . ?
H26A C26 H26B 108.5 . . ?

loop_
_geom_bond_atom_site_label_1
_geom_bond_atom_site_label_2
_geom_bond_distance
_geom_bond_site_symmetry_2
_geom_bond_publ_flag
Ti1 O2 2.1483(16) . ?
Ti1 O1 1.9023(16) . ?
Ti1 N5 2.2549(18) . ?
Ti1 N7 2.1796(19) . ?
Ti1 N3 2.399(2) . ?
Ti1 N1 1.7251(19) . ?
Si1 N1 1.722(2) . ?
Si1 C00W 1.870(3) . ?
Si1 C010 1.880(3) . ?
Si1 C013 1.868(3) . ?
O2 C24 1.459(3) . ?
O2 C27 1.459(3) . ?
O1 C16 1.340(3) . ?
N4 N5 1.377(3) . ?
N4 C7 1.361(3) . ?
N4 B1 1.536(3) . ?
N5 C9 1.343(3) . ?
N6 N7 1.374(3) . ?
N6 C12 1.354(3) . ?
N6 B1 1.540(3) . ?
N7 C14 1.343(3) . ?
N2 N3 1.371(3) . ?
N2 C2 1.358(3) . ?
N2 B1 1.538(3) . ?
N3 C4 1.338(3) . ?
C14 C13 1.394(3) . ?
C14 C15 1.488(3) . ?
C7 C8 1.367(4) . ?
C7 C6 1.494(3) . ?
C12 C13 1.376(4) . ?
C12 C11 1.501(4) . ?
C13 H13 0.9500 . ?
C2 C3 1.375(4) . ?
C2 C1 1.491(3) . ?
C9 C8 1.402(3) . ?
C9 C10 1.492(4) . ?
C17 C16 1.409(3) . ?
C17 C22 1.498(4) . ?
C17 C18 1.399(4) . ?
C16 C21 1.405(4) . ?
C15 H15A 0.9800 . ?
C15 H15B 0.9800 . ?
C15 H15C 0.9800 . ?
C8 H8 0.9500 . ?
C4 C3 1.397(4) . ?
C4 C5 1.498(4) . ?
C21 C20 1.397(4) . ?
C21 C23 1.502(4) . ?
C6 H6A 0.9800 . ?
C6 H6B 0.9800 . ?
C6 H6C 0.9800 . ?
C3 H3 0.9500 . ?
C10 H10A 0.9800 . ?
C10 H10B 0.9800 . ?
C10 H10C 0.9800 . ?
C24 H24A 0.9900 . ?
C24 H24B 0.9900 . ?
C24 C25 1.495(4) . ?
C22 H22A 0.9800 . ?
C22 H22B 0.9800 . ?
C22 H22C 0.9800 . ?
C11 H11A 0.9800 . ?
C11 H11B 0.9800 . ?
C11 H11C 0.9800 . ?
C18 H18 0.9500 . ?
C18 C19 1.380(5) . ?
C27 H27A 0.9900 . ?
C27 H27B 0.9900 . ?
C27 C26 1.494(4) . ?
C00W H00A 0.9800 . ?
C00W H00B 0.9800 . ?
C00W H00C 0.9800 . ?
C1 H1A 0.9800 . ?
C1 H1B 0.9800 . ?
C1 H1C 0.9800 . ?
C20 H20 0.9500 . ?
C20 C19 1.377(5) . ?
C5 H5A 0.9800 . ?
C5 H5B 0.9800 . ?
C5 H5C 0.9800 . ?
C010 H01A 0.9800 . ?
C010 H01B 0.9800 . ?
C010 H01C 0.9800 . ?
C19 H19 0.9500 . ?
B1 H1 1.0000 . ?
C013 H01D 0.9800 . ?
C013 H01E 0.9800 . ?
C013 H01F 0.9800 . ?
C23 H23A 0.9800 . ?
C23 H23B 0.9800 . ?
C23 H23C 0.9800 . ?
C25 H25A 0.9900 . ?
C25 H25B 0.9900 . ?
C25 C26 1.461(4) . ?
C26 H26A 0.9900 . ?
C26 H26B 0.9900 . ?

loop_
_geom_torsion_atom_site_label_1
_geom_torsion_atom_site_label_2
_geom_torsion_atom_site_label_3
_geom_torsion_atom_site_label_4
_geom_torsion
_geom_torsion_site_symmetry_1
_geom_torsion_site_symmetry_2
_geom_torsion_site_symmetry_3
_geom_torsion_site_symmetry_4
_geom_torsion_publ_flag
Ti1 O2 C24 C25 158.77(19) . . . . ?
Ti1 O2 C27 C26 -179.34(19) . . . . ?
Ti1 O1 C16 C17 81.8(4) . . . . ?
Ti1 O1 C16 C21 -99.9(3) . . . . ?
Ti1 N5 C9 C8 173.04(16) . . . . ?
Ti1 N5 C9 C10 -7.0(4) . . . . ?
Ti1 N7 C14 C13 171.45(15) . . . . ?
Ti1 N7 C14 C15 -7.0(3) . . . . ?
Ti1 N3 C4 C3 170.73(18) . . . . ?
Ti1 N3 C4 C5 -8.5(4) . . . . ?
O2 C24 C25 C26 30.9(3) . . . . ?
O2 C27 C26 C25 24.4(4) . . . . ?
O1 C16 C21 C20 178.5(2) . . . . ?
O1 C16 C21 C23 -1.0(4) . . . . ?
N4 N5 C9 C8 0.4(3) . . . . ?
N4 N5 C9 C10 -179.6(2) . . . . ?
N4 C7 C8 C9 1.2(3) . . . . ?
N5 N4 C7 C8 -1.0(3) . . . . ?
N5 N4 C7 C6 178.5(2) . . . . ?
N5 N4 B1 N6 -62.7(3) . . . . ?
N5 N4 B1 N2 56.3(3) . . . . ?
N5 C9 C8 C7 -1.0(3) . . . . ?
N6 N7 C14 C13 0.1(2) . . . . ?
N6 N7 C14 C15 -178.3(2) . . . . ?
N6 C12 C13 C14 0.4(3) . . . . ?
N7 N6 C12 C13 -0.4(3) . . . . ?
N7 N6 C12 C11 178.3(2) . . . . ?
N7 N6 B1 N4 48.8(3) . . . . ?
N7 N6 B1 N2 -70.2(3) . . . . ?
N7 C14 C13 C12 -0.3(3) . . . . ?
N2 N3 C4 C3 -1.1(3) . . . . ?
N2 N3 C4 C5 179.7(3) . . . . ?
N2 C2 C3 C4 -0.4(3) . . . . ?
N3 N2 C2 C3 -0.3(3) . . . . ?
N3 N2 C2 C1 179.6(2) . . . . ?
N3 N2 B1 N4 -67.5(3) . . . . ?
N3 N2 B1 N6 51.3(3) . . . . ?
N3 C4 C3 C2 0.9(3) . . . . ?
C7 N4 N5 Ti1 -173.30(15) . . . . ?
C7 N4 N5 C9 0.4(2) . . . . ?
C7 N4 B1 N6 122.5(2) . . . . ?
C7 N4 B1 N2 -118.5(2) . . . . ?
C12 N6 N7 Ti1 -172.10(15) . . . . ?
C12 N6 N7 C14 0.2(2) . . . . ?
C12 N6 B1 N4 -123.5(2) . . . . ?
C12 N6 B1 N2 117.4(2) . . . . ?
C2 N2 N3 Ti1 -172.47(15) . . . . ?
C2 N2 N3 C4 0.9(3) . . . . ?
C2 N2 B1 N4 116.4(3) . . . . ?
C2 N2 B1 N6 -124.8(3) . . . . ?
C17 C16 C21 C20 -3.2(4) . . . . ?
C17 C16 C21 C23 177.3(2) . . . . ?
C17 C18 C19 C20 -0.7(4) . . . . ?
C16 C17 C18 C19 -1.1(4) . . . . ?
C16 C21 C20 C19 1.3(4) . . . . ?
C15 C14 C13 C12 178.0(2) . . . . ?
C21 C20 C19 C18 0.6(4) . . . . ?
C6 C7 C8 C9 -178.3(2) . . . . ?
C10 C9 C8 C7 179.0(2) . . . . ?
C24 O2 C27 C26 -4.3(3) . . . . ?
C24 C25 C26 C27 -34.3(4) . . . . ?
C22 C17 C16 O1 3.2(3) . . . . ?
C22 C17 C16 C21 -175.1(2) . . . . ?
C22 C17 C18 C19 177.0(2) . . . . ?
C11 C12 C13 C14 -178.1(2) . . . . ?
C18 C17 C16 O1 -178.7(2) . . . . ?
C18 C17 C16 C21 3.1(3) . . . . ?
C27 O2 C24 C25 -16.7(3) . . . . ?
C1 C2 C3 C4 179.8(3) . . . . ?
C5 C4 C3 C2 -179.9(3) . . . . ?
B1 N4 N5 Ti1 11.0(3) . . . . ?
B1 N4 N5 C9 -175.4(2) . . . . ?
B1 N4 C7 C8 174.2(2) . . . . ?
B1 N4 C7 C6 -6.2(4) . . . . ?
B1 N6 N7 Ti1 14.2(3) . . . . ?
B1 N6 N7 C14 -173.5(2) . . . . ?
B1 N6 C12 C13 172.6(2) . . . . ?
B1 N6 C12 C11 -8.8(4) . . . . ?
B1 N2 N3 Ti1 10.7(3) . . . . ?
B1 N2 N3 C4 -175.9(2) . . . . ?
B1 N2 C2 C3 176.0(2) . . . . ?
B1 N2 C2 C1 -4.1(4) . . . . ?
C23 C21 C20 C19 -179.2(3) . . . . ?
